data_7231342
loop_
_publ_author_name
'Wang, Feng-Yuan'
'Zhang, Qi'
'Zhang, Zaiyong'
'Gong, Xiaoyi'
'Wang, Jian-Rong'
'Mei, Xuefeng'

_publ_section_title
;
 Solid-state characterization and solubility enhancement of apremilast
 drug--drug cocrystals
;
_journal_issue 39
_journal_name_full CrystEngComm
_journal_page_first 5945
_journal_paper_doi 10.1039/C8CE00689J
_journal_volume 20
_journal_year 2018
_chemical_formula_moiety '2(C22 H24 N2 O7 S), 0.5(C14 H14 N8 O4)'
_chemical_formula_sum 'C51 H55 N8 O16 S2'
_chemical_formula_weight 1100.15
_space_group_crystal_system tetragonal
_space_group_IT_number 92
_space_group_name_Hall 'P 4abw 2nw'
_space_group_name_H-M_alt 'P 41 21 2'
_symmetry_space_group_name_Hall 'P 4abw 2nw'
_symmetry_space_group_name_H-M 'P 41 21 2'
_atom_sites_solution_hydrogens geom
_atom_sites_solution_primary dual
_audit_creation_date 2018-07-26
_audit_creation_method
;
Olex2 1.2
(compiled 2018.05.29 svn.r3508 for OlexSys, GUI svn.r5506)
;
_audit_update_record
;
2018-07-26 deposited with the CCDC.
2018-08-09 downloaded from the CCDC.
;
_cell_angle_alpha 90
_cell_angle_beta 90
_cell_angle_gamma 90
_cell_formula_units_Z 4
_cell_length_a 13.1300(3)
_cell_length_b 13.1300(3)
_cell_length_c 28.8287(6)
_cell_measurement_reflns_used 9991
_cell_measurement_temperature 50
_cell_measurement_theta_max 26.03
_cell_measurement_theta_min 2.30
_cell_volume 4969.98(19)
_computing_molecular_graphics 'Olex2 (Dolomanov et al., 2009)'
_computing_publication_material 'Olex2 (Dolomanov et al., 2009)'
_computing_structure_refinement 'ShelXL (Sheldrick, 2015)'
_computing_structure_solution 'ShelXT (Sheldrick, 2015)'
_diffrn_ambient_temperature 50
_diffrn_measured_fraction_theta_full 0.975
_diffrn_measured_fraction_theta_max 0.975
_diffrn_measurement_device_type 'Bruker APEX-II CCD'
_diffrn_measurement_method '\f and \w scans'
_diffrn_radiation_type MoK\a
_diffrn_radiation_wavelength 0.71073
_diffrn_reflns_av_R_equivalents 0.0363
_diffrn_reflns_av_unetI/netI 0.0324
_diffrn_reflns_Laue_measured_fraction_full 0.975
_diffrn_reflns_Laue_measured_fraction_max 0.975
_diffrn_reflns_limit_h_max 15
_diffrn_reflns_limit_h_min -15
_diffrn_reflns_limit_k_max 8
_diffrn_reflns_limit_k_min -15
_diffrn_reflns_limit_l_max 34
_diffrn_reflns_limit_l_min -33
_diffrn_reflns_number 14128
_diffrn_reflns_point_group_measured_fraction_full 0.980
_diffrn_reflns_point_group_measured_fraction_max 0.980
_diffrn_reflns_theta_full 25.010
_diffrn_reflns_theta_max 25.010
_diffrn_reflns_theta_min 2.194
_diffrn_standards_number 0
_exptl_absorpt_coefficient_mu 0.190
_exptl_absorpt_correction_type none
_exptl_crystal_colour colourless
_exptl_crystal_colour_primary colourless
_exptl_crystal_density_diffrn 1.470
_exptl_crystal_description block
_exptl_crystal_F_000 2308
_exptl_crystal_size_max 0.15
_exptl_crystal_size_mid 0.13
_exptl_crystal_size_min 0.11
_refine_diff_density_max 1.314
_refine_diff_density_min -2.899
_refine_diff_density_rms 0.154
_refine_ls_abs_structure_details
;
 Flack x determined using 1568 quotients [(I+)-(I-)]/[(I+)+(I-)]
 (Parsons, Flack and Wagner, Acta Cryst. B69 (2013) 249-259).
;
_refine_ls_abs_structure_Flack 0.08(3)
_refine_ls_extinction_method none
_refine_ls_goodness_of_fit_ref 1.050
_refine_ls_hydrogen_treatment constr
_refine_ls_matrix_type full
_refine_ls_number_parameters 155
_refine_ls_number_reflns 4289
_refine_ls_number_restraints 20
_refine_ls_restrained_S_all 1.145
_refine_ls_R_factor_all 0.1237
_refine_ls_R_factor_gt 0.1208
_refine_ls_shift/su_max 0.004
_refine_ls_shift/su_mean 0.000
_refine_ls_structure_factor_coef Fsqd
_refine_ls_weighting_details 'w=1/[\s^2^(Fo^2^)+(0.1437P)^2^+45.6606P] where P=(Fo^2^+2Fc^2^)/3'
_refine_ls_weighting_scheme calc
_refine_ls_wR_factor_gt 0.2959
_refine_ls_wR_factor_ref 0.2985
_reflns_Friedel_coverage 0.705
_reflns_Friedel_fraction_full 0.987
_reflns_Friedel_fraction_max 0.987
_reflns_number_gt 4135
_reflns_number_total 4289
_reflns_threshold_expression 'I > 2\s(I)'
_cod_data_source_file c8ce00689j2.cif
_cod_data_source_block 2018713
_cod_depositor_comments 'Adding full bibliography for 7231341--7231342.cif.'
_cod_original_cell_volume 4970.0(2)
_cod_database_code 7231342
_shelx_shelxl_version_number 2018/3
_shelx_space_group_comment
;
The symmetry employed for this shelxl refinement is uniquely defined
by the following loop, which should always be used as a source of
symmetry information in preference to the above space-group names.
They are only intended as comments.
;
_shelx_estimated_absorpt_t_max 0.979
_shelx_estimated_absorpt_t_min 0.972
_olex2_refinement_description
;
1. Fixed Uiso
 At 1.2 times of:
  All C(H) groups, All C(H,H) groups, All N(H) groups
 At 1.5 times of:
  All C(H,H,H) groups
2. Restrained distances
 C28-N6 = C28-N5 = N5-C25 = C26-C25 = N6-C26
 1.3 with sigma of 0.01
 C26-C27 = C27-N3 = N3-C24 = C24-N4 = N4-C23 = C25-N4
 1.48 with sigma of 0.01
 C27-O9
 1.28 with sigma of 0.02
 N3-C26
 2.4 with sigma of 0.02
3. Rigid bond restraints
 N2, C3
 with sigma for 1-2 distances of 0.005 and sigma for 1-3 distances of 0.005
4. Uiso/Uaniso restraints and constraints
N2 \\sim C3: within 2A with sigma of 0.005 and sigma for terminal atoms of 0.01
Uanis(N3) = Uanis(N4) = Uanis(N5) = Uanis(N6)
Uanis(C29) = Uanis(C28) = Uanis(C25) = Uanis(C26) = Uanis(C27) = Uanis(C24) =
Uanis(C23)
Uanis(O9) = Uanis(O5) = Uanis(O4) = Uanis(O3) = Uanis(O2) = Uanis(O1)
Uanis(N5) = Uanis(N6) = Uanis(N3) = Uanis(N4) = Uanis(O6) = Uanis(O7) =
Uanis(N1) = Uanis(N2)
Uanis(C24) = Uanis(C27) = Uanis(C26) = Uanis(C25) = Uanis(C28) = Uanis(C29) =
Uanis(C23) = Uanis(C22) = Uanis(C17) = Uanis(C18) = Uanis(C20) = Uanis(C21) =
Uanis(C19) = Uanis(C14) = Uanis(C15) = Uanis(C16) = Uanis(C12) = Uanis(C11) =
Uanis(C13) = Uanis(C7) = Uanis(C10) = Uanis(C9) = Uanis(C8) = Uanis(C6) =
Uanis(C5) = Uanis(C4) = Uanis(C3) = Uanis(C2) = Uanis(C1)
Uanis(O8) = Uanis(O9) = Uanis(O5) = Uanis(O2) = Uanis(O3) = Uanis(O4) =
Uanis(O1)
5. Others
 Fixed Sof: C26(0.5) C25(0.5) N5(0.5) C28(0.5) H28(0.5) N6(0.5) C29(0.5)
 H29A(0.5) H29B(0.5) H29C(0.5) C27(0.5) N3(0.5) C24(0.5) N4(0.5) C23(0.5)
 H23A(0.5) H23B(0.5) H23C(0.5) O9(0.5)
6.a Ternary CH refined with riding coordinates:
 C11(H11)
6.b Secondary CH2 refined with riding coordinates:
 C12(H12A,H12B), C20(H20A,H20B)
6.c Aromatic/amide H refined with riding coordinates:
 C6(H6), C4(H4), C19(H19), C5(H5), C16(H16), C15(H15), C28(H28), N2(H2)
6.d Fitted pentagon refined as free rotating group:
 C26(C25,N5,C28,N6)
6.e Idealised Me refined as rotating group:
 C1(H1A,H1B,H1C), C13(H13A,H13B,H13C), C21(H21A,H21B,H21C), C22(H22A,H22B,
 H22C), C29(H29A,H29B,H29C), C23(H23A,H23B,H23C)
;
_olex2_submission_special_instructions 'No special instructions were received'

loop_
_space_group_symop_operation_xyz
'x, y, z'
'-x, -y, z+1/2'
'-y+1/2, x+1/2, z+1/4'
'y+1/2, -x+1/2, z+3/4'
'-x+1/2, y+1/2, -z+1/4'
'x+1/2, -y+1/2, -z+3/4'
'y, x, -z'
'-y, -x, -z+1/2'

loop_
_atom_site_label
_atom_site_type_symbol
_atom_site_fract_x
_atom_site_fract_y
_atom_site_fract_z
_atom_site_U_iso_or_equiv
_atom_site_adp_type
_atom_site_occupancy
_atom_site_site_symmetry_order
_atom_site_calc_flag
_atom_site_refinement_flags_posn
_atom_site_refinement_flags_adp
_atom_site_refinement_flags_occupancy
_atom_site_disorder_assembly
_atom_site_disorder_group
N1 N 0.3493(8) 0.4748(7) 0.6049(3) 0.0308(9) Uani 1 1 d . . . . .
C9 C 0.3106(8) 0.4445(8) 0.6477(3) 0.0257(6) Uani 1 1 d . . . . .
C10 C 0.4289(8) 0.4101(8) 0.5918(3) 0.0257(6) Uani 1 1 d . . . . .
C14 C 0.3707(8) 0.6469(8) 0.5696(4) 0.0257(6) Uani 1 1 d . . . . .
C8 C 0.3714(8) 0.3545(8) 0.6633(4) 0.0257(6) Uani 1 1 d . . . . .
C2 C 0.2706(8) 0.2823(8) 0.7784(3) 0.0257(6) Uani 1 1 d . . . . .
C3 C 0.3612(8) 0.2963(8) 0.7039(3) 0.0257(6) Uani 1 1 d . U . . .
C7 C 0.4426(8) 0.3341(8) 0.6295(3) 0.0257(6) Uani 1 1 d . . . . .
C6 C 0.5102(8) 0.2540(8) 0.6328(3) 0.0257(6) Uani 1 1 d . . . . .
H6 H 0.558555 0.239199 0.609295 0.031 Uiso 1 1 calc R . . . .
C12 C 0.2690(8) 0.5115(8) 0.5296(3) 0.0257(6) Uani 1 1 d . . . . .
H12A H 0.328696 0.482968 0.513141 0.031 Uiso 1 1 calc R . . . .
H12B H 0.241787 0.568047 0.510481 0.031 Uiso 1 1 calc R . . . .
C4 C 0.4324(8) 0.2153(8) 0.7077(4) 0.0257(6) Uani 1 1 d . . . . .
H4 H 0.431888 0.173276 0.734542 0.031 Uiso 1 1 calc R . . . .
C19 C 0.4294(8) 0.6605(8) 0.5298(3) 0.0257(6) Uani 1 1 d . . . . .
H19 H 0.429341 0.609390 0.506485 0.031 Uiso 1 1 calc R . . . .
C5 C 0.5023(8) 0.1968(8) 0.6731(4) 0.0257(6) Uani 1 1 d . . . . .
H5 H 0.547929 0.141349 0.676982 0.031 Uiso 1 1 calc R . . . .
C11 C 0.3036(8) 0.5539(8) 0.5760(3) 0.0257(6) Uani 1 1 d . . . . .
H11 H 0.240918 0.577524 0.592515 0.031 Uiso 1 1 calc R . . . .
C16 C 0.4309(8) 0.8067(8) 0.5988(3) 0.0257(6) Uani 1 1 d . . . . .
H16 H 0.430860 0.857000 0.622438 0.031 Uiso 1 1 calc R . . . .
C15 C 0.3725(8) 0.7189(8) 0.6036(4) 0.0257(6) Uani 1 1 d . . . . .
H15 H 0.333449 0.709130 0.630975 0.031 Uiso 1 1 calc R . . . .
C18 C 0.4870(8) 0.7463(8) 0.5238(3) 0.0257(6) Uani 1 1 d . . . . .
C1 C 0.1948(8) 0.3391(8) 0.8079(4) 0.0257(6) Uani 1 1 d . . . . .
H1A H 0.165380 0.292673 0.830857 0.038 Uiso 1 1 calc GR . . . .
H1B H 0.140508 0.366357 0.788114 0.038 Uiso 1 1 calc GR . . . .
H1C H 0.229187 0.395369 0.823831 0.038 Uiso 1 1 calc GR . . . .
C17 C 0.4898(8) 0.8203(8) 0.5586(4) 0.0257(6) Uani 1 1 d . . . . .
C20 C 0.5459(8) 0.6891(8) 0.4494(3) 0.0257(6) Uani 1 1 d . . . . .
H20A H 0.476943 0.680502 0.436070 0.031 Uiso 1 1 calc R . . . .
H20B H 0.567537 0.623204 0.462920 0.031 Uiso 1 1 calc R . . . .
C13 C 0.1440(8) 0.3905(8) 0.4761(3) 0.0257(6) Uani 1 1 d . . . . .
H13A H 0.149091 0.453632 0.458088 0.038 Uiso 1 1 calc GR . . . .
H13B H 0.074471 0.363853 0.474043 0.038 Uiso 1 1 calc GR . . . .
H13C H 0.191792 0.340112 0.463581 0.038 Uiso 1 1 calc GR . . . .
C21 C 0.6211(8) 0.7225(8) 0.4116(4) 0.0257(6) Uani 1 1 d . . . . .
H21A H 0.619775 0.673261 0.386045 0.038 Uiso 1 1 calc GR . . . .
H21B H 0.689972 0.725780 0.424610 0.038 Uiso 1 1 calc GR . . . .
H21C H 0.601600 0.789868 0.399920 0.038 Uiso 1 1 calc GR . . . .
C22 C 0.5510(8) 0.9781(8) 0.5892(4) 0.0257(6) Uani 1 1 d . . . . .
H22A H 0.589915 1.038549 0.580069 0.038 Uiso 1 1 calc GR . . . .
H22B H 0.584169 0.945487 0.615821 0.038 Uiso 1 1 calc GR . . . .
H22C H 0.481675 0.998303 0.597826 0.038 Uiso 1 1 calc GR . . . .
S1 S 0.17414(18) 0.41541(19) 0.53435(8) 0.0201(6) Uani 1 1 d . . . . .
C26 C 1.0073(11) 0.9918(11) 0.4978(4) 0.0257(6) Uani 0.5 1 d D . . A -1
C25 C 0.9306(10) 0.9755(10) 0.5318(5) 0.0257(6) Uani 0.5 1 d DG . . A -1
N5 N 0.9405(10) 1.0522(11) 0.5662(4) 0.0308(9) Uani 0.5 1 d DG . . A -1
C28 C 1.0233(11) 1.1160(9) 0.5535(4) 0.0257(6) Uani 0.5 1 d DG . . A -1
H28 H 1.046908 1.173518 0.570373 0.031 Uiso 0.5 1 calc R . . A -1
N6 N 1.0646(10) 1.0787(10) 0.5113(4) 0.0308(9) Uani 0.5 1 d DG . . A -1
C29 C 1.1470(16) 1.1175(16) 0.4845(7) 0.0257(6) Uani 0.5 1 d . . . A -1
H29A H 1.182543 1.061048 0.469293 0.038 Uiso 0.5 1 calc GR . . A -1
H29B H 1.194521 1.153836 0.504872 0.038 Uiso 0.5 1 calc GR . . A -1
H29C H 1.120731 1.164489 0.460956 0.038 Uiso 0.5 1 calc GR . . A -1
C27 C 1.0162(13) 0.9336(13) 0.4552(5) 0.0257(6) Uani 0.5 1 d D . . A -1
N3 N 0.9288(12) 0.8659(13) 0.4556(5) 0.0308(9) Uani 0.5 1 d D . . A -1
C24 C 0.8537(15) 0.8357(15) 0.4901(5) 0.0257(6) Uani 0.5 1 d D . . A -1
N4 N 0.8422(12) 0.9043(12) 0.5297(5) 0.0308(9) Uani 0.5 1 d D . . A -1
C23 C 0.7847(15) 0.9108(17) 0.5735(6) 0.0257(6) Uani 0.5 1 d D . . A -1
H23A H 0.831049 0.899840 0.599715 0.038 Uiso 0.5 1 calc GR . . A -1
H23B H 0.731415 0.858505 0.573870 0.038 Uiso 0.5 1 calc GR . . A -1
H23C H 0.753393 0.978284 0.576174 0.038 Uiso 0.5 1 calc GR . . A -1
O9 O 1.0635(12) 0.9660(12) 0.4253(5) 0.0271(8) Uani 0.5 1 d D . . A -1
O2 O 0.2422(6) 0.4875(6) 0.6685(2) 0.0271(8) Uani 1 1 d . . . . .
O5 O 0.4772(6) 0.4177(6) 0.5551(2) 0.0271(8) Uani 1 1 d . . . . .
O1 O 0.3109(6) 0.2038(6) 0.7917(2) 0.0271(8) Uani 1 1 d . . . . .
O3 O 0.2200(6) 0.3252(6) 0.5542(2) 0.0271(8) Uani 1 1 d . . . . .
O4 O 0.0865(6) 0.4575(6) 0.5569(2) 0.0271(8) Uani 1 1 d . . . . .
O7 O 0.5444(6) 0.7666(6) 0.4848(3) 0.0308(9) Uani 1 1 d . . . . .
O6 O 0.5469(6) 0.9056(6) 0.5500(3) 0.0308(9) Uani 1 1 d . . . . .
N2 N 0.2906(7) 0.3264(7) 0.7363(3) 0.0308(9) Uani 1 1 d . U . . .
H2 H 0.253969 0.380301 0.729124 0.037 Uiso 1 1 calc R . . . .
O8 O 0.7913(6) 0.7913(6) 0.500000 0.0271(8) Uani 1 2 d S T P . .

loop_
_atom_site_aniso_label
_atom_site_aniso_U_11
_atom_site_aniso_U_22
_atom_site_aniso_U_33
_atom_site_aniso_U_23
_atom_site_aniso_U_13
_atom_site_aniso_U_12
N1 0.037(2) 0.0279(19) 0.0279(19) -0.0031(16) -0.0051(16) -0.0004(16)
C9 0.0270(11) 0.0280(12) 0.0220(10) -0.0017(9) -0.0004(9) 0.0031(9)
C10 0.0270(11) 0.0280(12) 0.0220(10) -0.0017(9) -0.0004(9) 0.0031(9)
C14 0.0270(11) 0.0280(12) 0.0220(10) -0.0017(9) -0.0004(9) 0.0031(9)
C8 0.0270(11) 0.0280(12) 0.0220(10) -0.0017(9) -0.0004(9) 0.0031(9)
C2 0.0270(11) 0.0280(12) 0.0220(10) -0.0017(9) -0.0004(9) 0.0031(9)
C3 0.0270(11) 0.0280(12) 0.0220(10) -0.0017(9) -0.0004(9) 0.0031(9)
C7 0.0270(11) 0.0280(12) 0.0220(10) -0.0017(9) -0.0004(9) 0.0031(9)
C6 0.0270(11) 0.0280(12) 0.0220(10) -0.0017(9) -0.0004(9) 0.0031(9)
C12 0.0270(11) 0.0280(12) 0.0220(10) -0.0017(9) -0.0004(9) 0.0031(9)
C4 0.0270(11) 0.0280(12) 0.0220(10) -0.0017(9) -0.0004(9) 0.0031(9)
C19 0.0270(11) 0.0280(12) 0.0220(10) -0.0017(9) -0.0004(9) 0.0031(9)
C5 0.0270(11) 0.0280(12) 0.0220(10) -0.0017(9) -0.0004(9) 0.0031(9)
C11 0.0270(11) 0.0280(12) 0.0220(10) -0.0017(9) -0.0004(9) 0.0031(9)
C16 0.0270(11) 0.0280(12) 0.0220(10) -0.0017(9) -0.0004(9) 0.0031(9)
C15 0.0270(11) 0.0280(12) 0.0220(10) -0.0017(9) -0.0004(9) 0.0031(9)
C18 0.0270(11) 0.0280(12) 0.0220(10) -0.0017(9) -0.0004(9) 0.0031(9)
C1 0.0270(11) 0.0280(12) 0.0220(10) -0.0017(9) -0.0004(9) 0.0031(9)
C17 0.0270(11) 0.0280(12) 0.0220(10) -0.0017(9) -0.0004(9) 0.0031(9)
C20 0.0270(11) 0.0280(12) 0.0220(10) -0.0017(9) -0.0004(9) 0.0031(9)
C13 0.0270(11) 0.0280(12) 0.0220(10) -0.0017(9) -0.0004(9) 0.0031(9)
C21 0.0270(11) 0.0280(12) 0.0220(10) -0.0017(9) -0.0004(9) 0.0031(9)
C22 0.0270(11) 0.0280(12) 0.0220(10) -0.0017(9) -0.0004(9) 0.0031(9)
S1 0.0201(12) 0.0231(12) 0.0171(10) 0.0025(9) -0.0056(9) 0.0015(9)
C26 0.0270(11) 0.0280(12) 0.0220(10) -0.0017(9) -0.0004(9) 0.0031(9)
C25 0.0270(11) 0.0280(12) 0.0220(10) -0.0017(9) -0.0004(9) 0.0031(9)
N5 0.037(2) 0.0279(19) 0.0279(19) -0.0031(16) -0.0051(16) -0.0004(16)
C28 0.0270(11) 0.0280(12) 0.0220(10) -0.0017(9) -0.0004(9) 0.0031(9)
N6 0.037(2) 0.0279(19) 0.0279(19) -0.0031(16) -0.0051(16) -0.0004(16)
C29 0.0270(11) 0.0280(12) 0.0220(10) -0.0017(9) -0.0004(9) 0.0031(9)
C27 0.0270(11) 0.0280(12) 0.0220(10) -0.0017(9) -0.0004(9) 0.0031(9)
N3 0.037(2) 0.0279(19) 0.0279(19) -0.0031(16) -0.0051(16) -0.0004(16)
C24 0.0270(11) 0.0280(12) 0.0220(10) -0.0017(9) -0.0004(9) 0.0031(9)
N4 0.037(2) 0.0279(19) 0.0279(19) -0.0031(16) -0.0051(16) -0.0004(16)
C23 0.0270(11) 0.0280(12) 0.0220(10) -0.0017(9) -0.0004(9) 0.0031(9)
O9 0.0280(17) 0.0316(17) 0.0216(14) 0.0043(13) 0.0008(13) 0.0010(14)
O2 0.0280(17) 0.0316(17) 0.0216(14) 0.0043(13) 0.0008(13) 0.0010(14)
O5 0.0280(17) 0.0316(17) 0.0216(14) 0.0043(13) 0.0008(13) 0.0010(14)
O1 0.0280(17) 0.0316(17) 0.0216(14) 0.0043(13) 0.0008(13) 0.0010(14)
O3 0.0280(17) 0.0316(17) 0.0216(14) 0.0043(13) 0.0008(13) 0.0010(14)
O4 0.0280(17) 0.0316(17) 0.0216(14) 0.0043(13) 0.0008(13) 0.0010(14)
O7 0.037(2) 0.0279(19) 0.0279(19) -0.0031(16) -0.0051(16) -0.0004(16)
O6 0.037(2) 0.0279(19) 0.0279(19) -0.0031(16) -0.0051(16) -0.0004(16)
N2 0.037(2) 0.0279(19) 0.0279(19) -0.0031(16) -0.0051(16) -0.0004(16)
O8 0.0280(17) 0.0316(17) 0.0216(14) 0.0043(13) 0.0008(13) 0.0010(14)

loop_
_atom_type_symbol
_atom_type_description
_atom_type_scat_dispersion_real
_atom_type_scat_dispersion_imag
_atom_type_scat_source
C C 0.0033 0.0016 'International Tables Vol C Tables 4.2.6.8 and 6.1.1.4'
H H 0.0000 0.0000 'International Tables Vol C Tables 4.2.6.8 and 6.1.1.4'
N N 0.0061 0.0033 'International Tables Vol C Tables 4.2.6.8 and 6.1.1.4'
O O 0.0106 0.0060 'International Tables Vol C Tables 4.2.6.8 and 6.1.1.4'
S S 0.1246 0.1234 'International Tables Vol C Tables 4.2.6.8 and 6.1.1.4'

loop_
_geom_angle_atom_site_label_1
_geom_angle_atom_site_label_2
_geom_angle_atom_site_label_3
_geom_angle
C9 N1 C10 109.9(9)
C9 N1 C11 124.0(9)
C10 N1 C11 125.7(9)
N1 C9 C8 107.2(9)
O2 C9 N1 125.0(10)
O2 C9 C8 127.7(9)
N1 C10 C7 107.4(9)
O5 C10 N1 124.5(10)
O5 C10 C7 128.1(10)
C19 C14 C11 121.6(9)
C15 C14 C19 119.5(10)
C15 C14 C11 118.8(10)
C3 C8 C9 129.0(10)
C7 C8 C9 107.7(9)
C7 C8 C3 123.3(10)
O1 C2 C1 121.8(9)
O1 C2 N2 123.5(10)
N2 C2 C1 114.6(9)
C8 C3 C4 114.1(9)
N2 C3 C8 118.4(10)
N2 C3 C4 127.4(10)
C8 C7 C10 107.8(9)
C8 C7 C6 122.4(10)
C6 C7 C10 129.8(9)
C7 C6 H6 122.5
C7 C6 C5 115.1(10)
C5 C6 H6 122.5
H12A C12 H12B 107.7
C11 C12 H12A 108.8
C11 C12 H12B 108.8
C11 C12 S1 113.7(7)
S1 C12 H12A 108.8
S1 C12 H12B 108.8
C3 C4 H4 119.5
C5 C4 C3 120.9(10)
C5 C4 H4 119.5
C14 C19 H19 119.5
C18 C19 C14 121.1(10)
C18 C19 H19 119.5
C6 C5 H5 117.9
C4 C5 C6 124.1(10)
C4 C5 H5 117.9
N1 C11 C14 113.8(9)
N1 C11 C12 111.4(9)
N1 C11 H11 106.7
C14 C11 C12 111.2(9)
C14 C11 H11 106.7
C12 C11 H11 106.7
C15 C16 H16 120.3
C15 C16 C17 119.4(10)
C17 C16 H16 120.3
C14 C15 C16 120.9(10)
C14 C15 H15 119.6
C16 C15 H15 119.6
C19 C18 C17 119.7(10)
C19 C18 O7 124.4(9)
O7 C18 C17 115.9(9)
C2 C1 H1A 109.5
C2 C1 H1B 109.5
C2 C1 H1C 109.5
H1A C1 H1B 109.5
H1A C1 H1C 109.5
H1B C1 H1C 109.5
C18 C17 C16 119.3(10)
O6 C17 C16 123.7(9)
O6 C17 C18 116.9(9)
H20A C20 H20B 108.4
C21 C20 H20A 110.1
C21 C20 H20B 110.1
O7 C20 H20A 110.1
O7 C20 H20B 110.1
O7 C20 C21 108.0(9)
H13A C13 H13B 109.5
H13A C13 H13C 109.5
H13B C13 H13C 109.5
S1 C13 H13A 109.5
S1 C13 H13B 109.5
S1 C13 H13C 109.5
C20 C21 H21A 109.5
C20 C21 H21B 109.5
C20 C21 H21C 109.5
H21A C21 H21B 109.5
H21A C21 H21C 109.5
H21B C21 H21C 109.5
H22A C22 H22B 109.5
H22A C22 H22C 109.5
H22B C22 H22C 109.5
O6 C22 H22A 109.5
O6 C22 H22B 109.5
O6 C22 H22C 109.5
C13 S1 C12 102.4(5)
O3 S1 C12 108.7(5)
O3 S1 C13 108.6(5)
O4 S1 C12 108.9(5)
O4 S1 C13 108.9(5)
O4 S1 O3 118.1(4)
C25 C26 C27 124.1(11)
N6 C26 C25 108.0
N6 C26 C27 127.7(11)
C26 C25 N4 128.3(10)
N5 C25 C26 108.0
N5 C25 N4 122.9(10)
C25 N5 C28 108.0
N5 C28 H28 126.0
N6 C28 N5 108.0
N6 C28 H28 126.0
C26 N6 C29 122.8(12)
C28 N6 C26 108.0
C28 N6 C29 129.2(12)
N6 C29 H29A 109.5
N6 C29 H29B 109.5
N6 C29 H29C 109.5
H29A C29 H29B 109.5
H29A C29 H29C 109.5
H29B C29 H29C 109.5
N3 C27 C26 104.6(12)
O9 C27 C26 119.0(14)
O9 C27 N3 131.4(14)
C27 N3 C24 135.0(14)
N3 C24 N4 115.9(14)
O8 C24 N3 150.4(14)
O8 C24 N4 92.8(9)
C25 N4 O8 143.8(11)
C24 N4 C25 109.6(12)
C24 N4 C23 139.3(14)
C24 N4 O8 34.6(6)
C23 N4 C25 109.2(13)
C23 N4 O8 105.1(11)
N4 C23 H23A 109.5
N4 C23 H23B 109.5
N4 C23 H23C 109.5
H23A C23 H23B 109.5
H23A C23 H23C 109.5
H23B C23 H23C 109.5
C18 O7 C20 116.5(8)
C17 O6 C22 114.0(8)
C2 N2 C3 127.6(10)
C2 N2 H2 116.2
C3 N2 H2 116.2
C24 O8 N4 52.6(8)

loop_
_geom_bond_atom_site_label_1
_geom_bond_atom_site_label_2
_geom_bond_distance
N1 C9 1.392(14)
N1 C10 1.398(14)
N1 C11 1.462(14)
C9 C8 1.495(15)
C9 O2 1.219(13)
C10 C7 1.486(15)
C10 O5 1.237(13)
C14 C19 1.394(15)
C14 C11 1.516(15)
C14 C15 1.362(15)
C8 C3 1.405(15)
C8 C7 1.375(15)
C2 C1 1.507(14)
C2 O1 1.221(13)
C2 N2 1.371(14)
C3 C4 1.421(15)
C3 N2 1.372(14)
C7 C6 1.380(15)
C6 H6 0.9500
C6 C5 1.385(15)
C12 H12A 0.9900
C12 H12B 0.9900
C12 C11 1.520(14)
C12 S1 1.778(11)
C4 H4 0.9500
C4 C5 1.378(15)
C19 H19 0.9500
C19 C18 1.369(15)
C5 H5 0.9500
C11 H11 1.0000
C16 H16 0.9500
C16 C15 1.390(16)
C16 C17 1.404(15)
C15 H15 0.9500
C18 C17 1.396(14)
C18 O7 1.380(13)
C1 H1A 0.9800
C1 H1B 0.9800
C1 H1C 0.9800
C17 O6 1.371(14)
C20 H20A 0.9900
C20 H20B 0.9900
C20 C21 1.536(14)
C20 O7 1.440(13)
C13 H13A 0.9800
C13 H13B 0.9800
C13 H13C 0.9800
C13 S1 1.756(10)
C21 H21A 0.9800
C21 H21B 0.9800
C21 H21C 0.9800
C22 H22A 0.9800
C22 H22B 0.9800
C22 H22C 0.9800
C22 O6 1.481(13)
S1 O3 1.446(8)
S1 O4 1.432(8)
C26 C25 1.4200
C26 N6 1.4200
C26 C27 1.453(12)
C25 N5 1.4200
C25 N4 1.492(11)
N5 C28 1.4200
C28 H28 0.9500
C28 N6 1.4200
N6 C29 1.42(2)
C29 H29A 0.9800
C29 H29B 0.9800
C29 H29C 0.9800
C27 N3 1.451(12)
C27 O9 1.144(17)
N3 C24 1.457(12)
C24 N4 1.462(12)
C24 O8 1.045(19)
N4 C23 1.474(12)
N4 O8 1.838(15)
C23 H23A 0.9800
C23 H23B 0.9800
C23 H23C 0.9800
N2 H2 0.8800
